data_7226228
loop_
_publ_author_name
'Landeros-Rivera, Bruno'
'Moreno-Esparza, Rafael'
'Hern\'andez-Trujillo, Jes\'us'

_publ_section_title
;
 Theoretical study of intermolecular interactions in crystalline
 arene-perhaloarene adducts in terms of the electron density
;
_journal_name_full 'RSC Adv.'
_journal_paper_doi 10.1039/C6RA14957J
_journal_year 2016
_chemical_formula_moiety 'C16 H10, C6 Cl6'
_chemical_formula_sum 'C22 H10 Cl6'
_chemical_formula_weight 487.03
_chemical_name_systematic 'Hexachlorobenzene-pyrene adduct'
_space_group_crystal_system triclinic
_space_group_IT_number 2
_space_group_name_Hall '-P 1'
_space_group_name_H-M_alt 'P -1'
_symmetry_space_group_name_Hall '-P 1'
_symmetry_space_group_name_H-M 'P -1'
_atom_sites_solution_hydrogens geom
_atom_sites_solution_primary direct
_audit_creation_date 2016-05-31T04:01:00-00:00
_audit_creation_method 'WinGX routine CIF_UPDATE'
_audit_update_record
;
2016-06-01 deposited with the CCDC.
2016-08-09 downloaded from the CCDC.
;
_cell_angle_alpha 94.02(2)
_cell_angle_beta 102.77(3)
_cell_angle_gamma 89.86(3)
_cell_formula_units_Z 2
_cell_length_a 7.367(3)
_cell_length_b 8.555(2)
_cell_length_c 15.803(5)
_cell_measurement_reflns_used 1430
_cell_measurement_temperature 240(2)
_cell_measurement_theta_max 29.6608
_cell_measurement_theta_min 3.4315
_cell_volume 968.9(6)
_computing_cell_refinement
;
        CrysAlisPro, Agilent Technologies,
        Version 1.171.35.19 (release 27-10-2011 CrysAlis171 .NET)
        (compiled Oct 27 2011,15:02:11)
;
_computing_data_collection
;
        CrysAlisPro, Agilent Technologies,
        Version 1.171.35.19 (release 27-10-2011 CrysAlis171 .NET)
        (compiled Oct 27 2011,15:02:11)
;
_computing_data_reduction
;
        CrysAlisPro, Agilent Technologies,
        Version 1.171.35.19 (release 27-10-2011 CrysAlis171 .NET)
        (compiled Oct 27 2011,15:02:11)
;
_computing_molecular_graphics 'Mercury (Macrae <i>et al.</i>, 2006)'
_computing_structure_refinement 'SHELXL-2014/7 (Sheldrick, 2014)'
_computing_structure_solution 'SUPERFLIP (Palatinus & Chapuis 2007)'
_diffrn_ambient_temperature 240(2)
_diffrn_detector_area_resol_mean 10.4685
_diffrn_measured_fraction_theta_full 0.997
_diffrn_measured_fraction_theta_max 0.997
_diffrn_measurement_device_type 'Xcalibur, Atlas, Gemini'
_diffrn_measurement_method '\w scans'
_diffrn_orient_matrix_UB_11 -0.0015174
_diffrn_orient_matrix_UB_12 -0.0684754
_diffrn_orient_matrix_UB_13 -0.0282018
_diffrn_orient_matrix_UB_21 0.016138
_diffrn_orient_matrix_UB_22 -0.0464826
_diffrn_orient_matrix_UB_23 0.0363095
_diffrn_orient_matrix_UB_31 -0.0973946
_diffrn_orient_matrix_UB_32 -0.0077613
_diffrn_orient_matrix_UB_33 -0.0039006
_diffrn_radiation_monochromator graphite
_diffrn_radiation_type MoK\a
_diffrn_radiation_wavelength 0.71073
_diffrn_reflns_av_R_equivalents 0.0295
_diffrn_reflns_av_unetI/netI 0.1075
_diffrn_reflns_Laue_measured_fraction_full 0.997
_diffrn_reflns_Laue_measured_fraction_max 0.997
_diffrn_reflns_limit_h_max 8
_diffrn_reflns_limit_h_min -8
_diffrn_reflns_limit_k_max 9
_diffrn_reflns_limit_k_min -10
_diffrn_reflns_limit_l_max 18
_diffrn_reflns_limit_l_min -18
_diffrn_reflns_number 6702
_diffrn_reflns_point_group_measured_fraction_full 0.997
_diffrn_reflns_point_group_measured_fraction_max 0.997
_diffrn_reflns_theta_full 25.242
_diffrn_reflns_theta_max 25.253
_diffrn_reflns_theta_min 3.438
_exptl_absorpt_coefficient_mu 0.893
_exptl_absorpt_correction_T_max 0.8759
_exptl_absorpt_correction_T_min 0.7599
_exptl_absorpt_correction_type multi-scan
_exptl_absorpt_process_details
;
SADABS, TWINABS: Bruker (2001). Program name. Bruker AXS Inc., Madison,
Wisconsin, USA. or Sheldrick, G. M. (1996). Program name. University of
G\"ottingen, Germany.
;
_exptl_crystal_colour colourless
_exptl_crystal_density_diffrn 1.669
_exptl_crystal_density_method 'not measured'
_exptl_crystal_description prismatic
_exptl_crystal_F_000 488
_exptl_crystal_recrystallization_method 'Re-crystallisation from solvent'
_exptl_crystal_size_max 0.4354
_exptl_crystal_size_mid 0.1846
_exptl_crystal_size_min 0.1206
_refine_diff_density_max 0.778
_refine_diff_density_min -0.428
_refine_diff_density_rms 0.084
_refine_ls_extinction_method none
_refine_ls_goodness_of_fit_ref 1.125
_refine_ls_hydrogen_treatment constr
_refine_ls_matrix_type full
_refine_ls_number_parameters 253
_refine_ls_number_reflns 3494
_refine_ls_number_restraints 249
_refine_ls_restrained_S_all 1.745
_refine_ls_R_factor_all 0.0901
_refine_ls_R_factor_gt 0.0663
_refine_ls_shift/su_max 0
_refine_ls_shift/su_mean 0
_refine_ls_structure_factor_coef Fsqd
_refine_ls_weighting_details 'w=1/[\s^2^(Fo^2^)+(0.0698P)^2^+1.5333P] where P=(Fo^2^+2Fc^2^)/3'
_refine_ls_weighting_scheme calc
_refine_ls_wR_factor_gt 0.1674
_refine_ls_wR_factor_ref 0.1847
_reflns_number_gt 2616
_reflns_number_total 3494
_reflns_threshold_expression 'I > 2\s(I)'
_cod_data_source_file c6ra14957j2.cif
_cod_data_source_block clp
_cod_original_cell_volume 968.8(5)
_cod_database_code 7226228
_solvent_exptl_crystal_recrystallization_method ethylether

loop_
_symmetry_equiv_pos_as_xyz
'x, y, z'
'-x, -y, -z'

loop_
_atom_site_label
_atom_site_type_symbol
_atom_site_fract_x
_atom_site_fract_y
_atom_site_fract_z
_atom_site_U_iso_or_equiv
_atom_site_adp_type
_atom_site_occupancy
_atom_site_calc_flag
Cl9 Cl 1.0393(2) 1.0474(2) 0.19914(9) 0.0760(5) Uani 1 d
Cl10 Cl 0.9247(2) 0.72069(18) 0.10417(12) 0.0732(5) Uani 1 d
Cl11 Cl 0.9061(2) 0.66883(17) -0.09324(12) 0.0753(5) Uani 1 d
Cl20 Cl 0.4769(2) 0.84225(15) 0.57596(9) 0.0595(4) Uani 1 d
Cl21 Cl 0.33033(18) 0.75784(16) 0.37917(9) 0.0552(4) Uani 1 d
Cl22 Cl 0.3690(2) 0.41744(17) 0.30225(8) 0.0584(4) Uani 1 d
C1 C 0.4047(6) 0.7067(8) 0.1285(5) 0.082(2) Uani 1 d
H1 H 0.3793 0.6294 0.163 0.099 Uiso 1 calc
C2 C 0.3904(5) 0.6709(7) 0.0421(5) 0.0729(17) Uani 1 d
H2 H 0.3556 0.5701 0.0181 0.087 Uiso 1 calc
C3 C 0.4282(4) 0.7866(6) -0.0114(3) 0.0518(12) Uani 1 d
C4 C 0.4808(5) 0.9390(5) 0.0261(3) 0.0374(10) Uani 1 d
C5 C 0.4956(5) 0.9751(6) 0.1168(3) 0.0503(12) Uani 1 d
C6 C 0.4557(6) 0.8539(8) 0.1660(4) 0.0712(17) Uani 1 d
H6 H 0.4641 0.8743 0.2254 0.085 Uiso 1 calc
C7 C 0.4157(6) 0.7571(7) -0.1028(4) 0.0656(15) Uani 1 d
H7 H 0.3819 0.6574 -0.1288 0.079 Uiso 1 calc
C8 C 0.5485(6) 1.1305(8) 0.1514(4) 0.0644(15) Uani 1 d
H8 H 0.5586 1.1548 0.2106 0.077 Uiso 1 calc
C9 C 1.0151(5) 1.0184(6) 0.0861(3) 0.0428(11) Uani 1 d
C10 C 0.9686(3) 0.8701(5) 0.0482(3) 0.0452(11) Uani 1 d
C11 C 0.9585(5) 0.8574(5) -0.0398(3) 0.0448(11) Uani 1 d
C12 C 0.8114(6) 0.7862(8) 0.3614(4) 0.0746(17) Uani 1 d
H12 H 0.7616 0.8626 0.3242 0.09 Uiso 1 calc
C13 C 0.8308(5) 0.6370(8) 0.3275(4) 0.0646(15) Uani 1 d
H13 H 0.7936 0.6136 0.2678 0.078 Uiso 1 calc
C14 C 0.9055(4) 0.5192(6) 0.3814(3) 0.0515(12) Uani 1 d
C15 C 0.9605(5) 0.5587(5) 0.4713(3) 0.0420(10) Uani 1 d
C16 C 0.9396(5) 0.7129(6) 0.5054(3) 0.0511(12) Uani 1 d
C17 C 0.8637(6) 0.8250(7) 0.4483(4) 0.0654(15) Uani 1 d
H17 H 0.8486 0.927 0.4699 0.078 Uiso 1 calc
C18 C 0.9286(7) 0.3613(7) 0.3497(4) 0.0624(15) Uani 1 d
H18 H 0.8908 0.3343 0.2903 0.075 Uiso 1 calc
C19 C 0.9969(7) 0.7491(7) 0.5972(4) 0.0607(14) Uani 1 d
H19 H 0.9824 0.8502 0.6204 0.073 Uiso 1 calc
C20 C 0.4867(6) 0.6525(5) 0.5339(3) 0.0407(11) Uani 1 d
C21 C 0.4257(6) 0.6156(6) 0.4458(3) 0.0408(10) Uani 1 d
C22 C 0.4404(6) 0.4634(6) 0.4113(3) 0.0400(10) Uani 1 d

loop_
_atom_site_aniso_label
_atom_site_aniso_U_11
_atom_site_aniso_U_22
_atom_site_aniso_U_33
_atom_site_aniso_U_23
_atom_site_aniso_U_13
_atom_site_aniso_U_12
Cl9 0.0697(10) 0.1109(14) 0.0454(8) 0.0027(8) 0.0093(7) 0.0325(9)
Cl10 0.0539(8) 0.0665(10) 0.1075(13) 0.0438(9) 0.0243(8) 0.0126(7)
Cl11 0.0565(9) 0.0481(8) 0.1072(13) -0.0234(8) -0.0035(8) 0.0053(6)
Cl20 0.0725(9) 0.0393(7) 0.0675(9) -0.0021(6) 0.0194(7) 0.0050(6)
Cl21 0.0500(7) 0.0528(8) 0.0640(8) 0.0238(6) 0.0091(6) 0.0084(6)
Cl22 0.0664(9) 0.0656(9) 0.0409(7) 0.0012(6) 0.0077(6) -0.0039(7)
C1 0.045(3) 0.100(5) 0.109(5) 0.066(4) 0.013(4) 0.008(3)
C2 0.036(3) 0.054(3) 0.125(5) 0.032(3) 0.002(3) 0.004(2)
C3 0.030(2) 0.050(3) 0.072(3) 0.012(2) 0.003(2) 0.012(2)
C4 0.021(2) 0.049(3) 0.041(2) 0.0131(19) 0.0013(18) 0.0082(18)
C5 0.029(2) 0.078(3) 0.044(3) 0.013(2) 0.004(2) 0.017(2)
C6 0.036(3) 0.126(5) 0.057(3) 0.046(3) 0.009(2) 0.017(3)
C7 0.046(3) 0.063(4) 0.076(4) -0.015(3) -0.004(3) 0.020(3)
C8 0.045(3) 0.097(4) 0.045(3) -0.006(3) 0.000(2) 0.021(3)
C9 0.034(2) 0.052(3) 0.041(3) 0.008(2) 0.004(2) 0.013(2)
C10 0.032(2) 0.045(3) 0.059(3) 0.016(2) 0.005(2) 0.011(2)
C11 0.030(2) 0.035(3) 0.063(3) -0.004(2) 0.000(2) 0.0084(19)
C12 0.040(3) 0.091(4) 0.091(4) 0.040(4) -0.001(3) 0.005(3)
C13 0.040(3) 0.101(4) 0.052(3) 0.029(3) 0.001(2) -0.003(3)
C14 0.036(3) 0.074(3) 0.044(3) 0.013(2) 0.006(2) -0.008(2)
C15 0.027(2) 0.053(3) 0.046(2) 0.010(2) 0.0066(19) -0.002(2)
C16 0.035(3) 0.057(3) 0.065(3) 0.009(2) 0.016(2) 0.001(2)
C17 0.041(3) 0.059(3) 0.096(4) 0.021(3) 0.010(3) 0.003(2)
C18 0.062(4) 0.077(4) 0.048(3) -0.007(3) 0.015(3) -0.014(3)
C19 0.062(3) 0.055(3) 0.067(3) -0.008(3) 0.023(3) -0.004(3)
C20 0.037(2) 0.037(3) 0.050(3) 0.002(2) 0.016(2) -0.002(2)
C21 0.032(2) 0.045(3) 0.048(3) 0.011(2) 0.011(2) 0.0022(19)
C22 0.034(2) 0.045(3) 0.042(3) 0.010(2) 0.010(2) 0.001(2)

loop_
_atom_type_symbol
_atom_type_description
_atom_type_scat_dispersion_real
_atom_type_scat_dispersion_imag
_atom_type_scat_source
C C 0.0033 0.0016 'International Tables Vol C Tables 4.2.6.8 and 6.1.1.4'
H H 0 0 'International Tables Vol C Tables 4.2.6.8 and 6.1.1.4'
Cl Cl 0.1484 0.1585 'International Tables Vol C Tables 4.2.6.8 and 6.1.1.4'

loop_
_exptl_crystal_face_index_h
_exptl_crystal_face_index_k
_exptl_crystal_face_index_l
_exptl_crystal_face_perp_dist
-1 8 -15 0.0923
1 -8 15 0.0923
10 0 5 0.1996
-10 0 -5 0.1996
-1 -9 -17 0.0603
1 9 17 0.0603
0 12 -5 0.0801

loop_
_geom_angle_atom_site_label_1
_geom_angle_atom_site_label_2
_geom_angle_atom_site_label_3
_geom_angle
_geom_angle_site_symmetry_1
_geom_angle_site_symmetry_3
C2 C1 C6 121.5(6) . .
C2 C1 H1 119.2 . .
C6 C1 H1 119.2 . .
C1 C2 C3 120.1(6) . .
C1 C2 H2 120 . .
C3 C2 H2 120 . .
C4 C3 C2 119.1(5) . .
C4 C3 C7 117.9(5) . .
C2 C3 C7 123.0(5) . .
C3 C4 C5 120.3(4) . .
C3 C4 C4 121.0(5) . 2_675
C5 C4 C4 118.7(5) . 2_675
C6 C5 C8 124.4(5) . .
C6 C5 C4 117.4(5) . .
C8 C5 C4 118.2(5) . .
C1 C6 C5 121.5(6) . .
C1 C6 H6 119.2 . .
C5 C6 H6 119.2 . .
C8 C7 C3 121.4(5) 2_675 .
C8 C7 H7 119.3 2_675 .
C3 C7 H7 119.3 . .
C7 C8 C5 122.9(5) 2_675 .
C7 C8 H8 118.6 2_675 .
C5 C8 H8 118.6 . .
C11 C9 C10 123.1(4) 2_775 .
C11 C9 Cl9 119.3(4) 2_775 .
C10 C9 Cl9 117.7(4) . .
C11 C10 C9 113.5(4) . .
C11 C10 Cl10 123.5(4) . .
C9 C10 Cl10 122.9(4) . .
C9 C11 C10 123.3(4) 2_775 .
C9 C11 Cl11 120.2(4) 2_775 .
C10 C11 Cl11 116.4(4) . .
C17 C12 C13 121.3(6) . .
C17 C12 H12 119.3 . .
C13 C12 H12 119.3 . .
C12 C13 C14 121.0(5) . .
C12 C13 H13 119.5 . .
C14 C13 H13 119.5 . .
C13 C14 C15 118.0(5) . .
C13 C14 C18 123.4(5) . .
C15 C14 C18 118.6(5) . .
C14 C15 C16 120.5(4) . .
C14 C15 C15 119.7(5) . 2_766
C16 C15 C15 119.8(5) . 2_766
C17 C16 C15 118.7(5) . .
C17 C16 C19 122.2(5) . .
C15 C16 C19 119.1(5) . .
C12 C17 C16 120.5(6) . .
C12 C17 H17 119.8 . .
C16 C17 H17 119.8 . .
C19 C18 C14 122.2(5) 2_766 .
C19 C18 H18 118.9 2_766 .
C14 C18 H18 118.9 . .
C18 C19 C16 120.6(5) 2_766 .
C18 C19 H19 119.7 2_766 .
C16 C19 H19 119.7 . .
C21 C20 C22 120.1(4) . 2_666
C21 C20 Cl20 120.2(4) . .
C22 C20 Cl20 119.8(4) 2_666 .
C20 C21 C22 120.2(4) . .
C20 C21 Cl21 119.8(4) . .
C22 C21 Cl21 120.1(4) . .
C21 C22 C20 119.8(4) . 2_666
C21 C22 Cl22 120.5(4) . .
C20 C22 Cl22 119.7(4) 2_666 .

loop_
_geom_bond_atom_site_label_1
_geom_bond_atom_site_label_2
_geom_bond_distance
_geom_bond_site_symmetry_2
Cl9 C9 1.755(5) .
Cl10 C10 1.676(5) .
Cl11 C11 1.770(5) .
Cl20 C20 1.718(5) .
Cl21 C21 1.713(5) .
Cl22 C22 1.705(5) .
C1 C2 1.360(8) .
C1 C6 1.371(8) .
C1 H1 0.93 .
C2 C3 1.413(7) .
C2 H2 0.93 .
C3 C4 1.412(6) .
C3 C7 1.430(7) .
C4 C5 1.424(6) .
C4 C4 1.442(8) 2_675
C5 C6 1.408(7) .
C5 C8 1.423(7) .
C6 H6 0.93 .
C7 C8 1.334(9) 2_675
C7 H7 0.93 .
C8 C7 1.334(9) 2_675
C8 H8 0.93 .
C9 C11 1.369(7) 2_775
C9 C10 1.375(6) .
C10 C11 1.373(6) .
C11 C9 1.369(7) 2_775
C12 C17 1.360(8) .
C12 C13 1.369(8) .
C12 H12 0.93 .
C13 C14 1.398(7) .
C13 H13 0.93 .
C14 C15 1.406(6) .
C14 C18 1.430(7) .
C15 C16 1.411(6) .
C15 C15 1.436(9) 2_766
C16 C17 1.394(7) .
C16 C19 1.431(7) .
C17 H17 0.93 .
C18 C19 1.343(8) 2_766
C18 H18 0.93 .
C19 C18 1.343(8) 2_766
C19 H19 0.93 .
C20 C21 1.378(6) .
C20 C22 1.390(6) 2_666
C21 C22 1.390(7) .
C22 C20 1.390(6) 2_666
